data_4501795
loop_
_publ_author_name
'Kavuru, Padmini'
'Aboarayes, Dalia'
'Arora, Kapildev K.'
'Clarke, Heather D.'
'Kennedy, Alyssa'
'Marshall, Lissette'
'Ong, Tien Teng'
'Perman, Jason'
'Pujari, Twarita'
'Wojtas, \/Lukasz'
'Zaworotko, Michael J.'

_publ_section_title
;
 Hierarchy of Supramolecular Synthons: Persistent Hydrogen Bonds Between
 Carboxylates and Weakly Acidic Hydroxyl Moieties in Cocrystals of
 Zwitterions
;
_journal_coden_ASTM CGDEFU
_journal_issue 8
_journal_name_full 'Crystal Growth & Design'
_journal_page_first 3568
_journal_page_last 3584
_journal_paper_doi 10.1021/cg100484a
_journal_volume 10
_journal_year 2010
_chemical_formula_sum 'C11 H17 N O4'
_chemical_formula_weight 227.26
_space_group_IT_number 14
_symmetry_cell_setting monoclinic
_symmetry_space_group_name_Hall '-P 2ybc'
_symmetry_space_group_name_H-M 'P 1 21/c 1'
_atom_sites_solution_hydrogens geom
_atom_sites_solution_primary direct
_atom_sites_solution_secondary difmap
_audit_creation_method SHELXL-97
_cell_angle_alpha 90.00
_cell_angle_beta 97.460(2)
_cell_angle_gamma 90.00
_cell_formula_units_Z 8
_cell_length_a 9.8686(4)
_cell_length_b 12.0700(4)
_cell_length_c 19.9224(7)
_cell_measurement_temperature 100(2)
_cell_volume 2352.95(15)
_computing_cell_refinement 'SAINT (Bruker, 2002)'
_computing_data_collection 'SMART (Bruker, 2002)'
_computing_data_reduction 'SAINT (Bruker, 2002)'
_computing_publication_material 'SHELXL-97 (Sheldrick, 1997)'
_computing_structure_refinement 'SHELXL-97 (Sheldrick, 1997)'
_computing_structure_solution 'SHELXS-97 (Sheldrick, 1990)'
_diffrn_ambient_temperature 100(2)
_diffrn_measured_fraction_theta_full 0.941
_diffrn_measured_fraction_theta_max 0.941
_diffrn_measurement_device_type 'BRUKER SMART APEXII CCD'
_diffrn_measurement_method 'omega scans'
_diffrn_radiation_monochromator graphite
_diffrn_radiation_source 'fine-focus sealed tube'
_diffrn_radiation_type CuK\a
_diffrn_radiation_wavelength 1.54178
_diffrn_reflns_av_R_equivalents 0.0376
_diffrn_reflns_av_sigmaI/netI 0.0372
_diffrn_reflns_limit_h_max 11
_diffrn_reflns_limit_h_min -8
_diffrn_reflns_limit_k_max 13
_diffrn_reflns_limit_k_min -14
_diffrn_reflns_limit_l_max 23
_diffrn_reflns_limit_l_min -22
_diffrn_reflns_number 12842
_diffrn_reflns_theta_full 63.67
_diffrn_reflns_theta_max 63.67
_diffrn_reflns_theta_min 4.29
_exptl_absorpt_coefficient_mu 0.812
_exptl_absorpt_correction_T_max 0.9232
_exptl_absorpt_correction_T_min 0.8544
_exptl_absorpt_correction_type multi-scan
_exptl_absorpt_process_details 'SADABS; (Sheldrick, 2003)'
_exptl_crystal_colour colourless
_exptl_crystal_density_diffrn 1.283
_exptl_crystal_density_method 'not measured'
_exptl_crystal_description block
_exptl_crystal_F_000 976
_exptl_crystal_size_max 0.20
_exptl_crystal_size_mid 0.15
_exptl_crystal_size_min 0.10
_refine_diff_density_max 0.211
_refine_diff_density_min -0.257
_refine_diff_density_rms 0.051
_refine_ls_extinction_method none
_refine_ls_goodness_of_fit_ref 1.115
_refine_ls_hydrogen_treatment constr
_refine_ls_matrix_type full
_refine_ls_number_parameters 299
_refine_ls_number_reflns 3642
_refine_ls_number_restraints 0
_refine_ls_restrained_S_all 1.115
_refine_ls_R_factor_all 0.0585
_refine_ls_R_factor_gt 0.0430
_refine_ls_shift/su_max 0.000
_refine_ls_shift/su_mean 0.000
_refine_ls_structure_factor_coef Fsqd
_refine_ls_weighting_details 'calc w=1/[\s^2^(Fo^2^)+(0.0460P)^2^+1.5924P] where P=(Fo^2^+2Fc^2^)/3'
_refine_ls_weighting_scheme calc
_refine_ls_wR_factor_gt 0.1149
_refine_ls_wR_factor_ref 0.1216
_reflns_number_gt 2829
_reflns_number_total 3642
_reflns_threshold_expression >2sigma(I)
_cod_data_source_file cg100484a_si_004.cif
_cod_data_source_block BTNCAT
_cod_original_sg_symbol_H-M P21/c
_cod_database_code 4501795

loop_
_symmetry_equiv_pos_as_xyz
'x, y, z'
'-x, y+1/2, -z+1/2'
'-x, -y, -z'
'x, -y-1/2, z-1/2'

loop_
_atom_site_label
_atom_site_type_symbol
_atom_site_fract_x
_atom_site_fract_y
_atom_site_fract_z
_atom_site_U_iso_or_equiv
_atom_site_adp_type
_atom_site_occupancy
_atom_site_symmetry_multiplicity
_atom_site_calc_flag
_atom_site_refinement_flags
C1 C 0.3002(2) 0.2252(2) 0.06973(12) 0.0227(6) Uani 1 1 d .
C2 C 0.1894(2) 0.2129(2) 0.10628(12) 0.0212(5) Uani 1 1 d .
C3 C 0.0988(2) 0.3000(2) 0.10904(12) 0.0231(6) Uani 1 1 d .
H3 H 0.0243 0.2924 0.1345 0.028 Uiso 1 1 calc R
C4 C 0.1159(3) 0.3982(2) 0.07503(13) 0.0261(6) Uani 1 1 d .
H4 H 0.0524 0.4569 0.0766 0.031 Uiso 1 1 calc R
C5 C 0.2253(3) 0.4106(2) 0.03893(13) 0.0278(6) Uani 1 1 d .
H5 H 0.2372 0.4779 0.0157 0.033 Uiso 1 1 calc R
C6 C 0.3179(3) 0.3243(2) 0.03676(12) 0.0247(6) Uani 1 1 d .
H6 H 0.3940 0.3332 0.0125 0.030 Uiso 1 1 calc R
C11 C 0.3132(2) 0.1297(2) 0.35772(12) 0.0208(5) Uani 1 1 d .
C12 C 0.1892(2) 0.1085(2) 0.31673(12) 0.0209(5) Uani 1 1 d .
C13 C 0.1470(2) -0.0004(2) 0.30527(13) 0.0243(6) Uani 1 1 d .
H13 H 0.0634 -0.0152 0.2774 0.029 Uiso 1 1 calc R
C14 C 0.2255(3) -0.0881(2) 0.33402(13) 0.0268(6) Uani 1 1 d .
H14 H 0.1957 -0.1623 0.3255 0.032 Uiso 1 1 calc R
C15 C 0.3472(3) -0.0672(2) 0.37508(13) 0.0260(6) Uani 1 1 d .
H15 H 0.4006 -0.1267 0.3954 0.031 Uiso 1 1 calc R
C16 C 0.3906(2) 0.0419(2) 0.38630(12) 0.0230(6) Uani 1 1 d .
H16 H 0.4745 0.0562 0.4140 0.028 Uiso 1 1 calc R
C21 C 0.3357(2) 0.6904(2) 0.53083(13) 0.0250(6) Uani 1 1 d .
C22 C 0.1877(2) 0.6499(2) 0.52910(12) 0.0233(6) Uani 1 1 d .
H22A H 0.1385 0.6667 0.4837 0.028 Uiso 1 1 calc R
H22B H 0.1897 0.5683 0.5340 0.028 Uiso 1 1 calc R
C23 C -0.0392(2) 0.6557(2) 0.56483(13) 0.0273(6) Uani 1 1 d .
H23A H -0.0404 0.5747 0.5671 0.041 Uiso 1 1 calc R
H23B H -0.0760 0.6798 0.5191 0.041 Uiso 1 1 calc R
H23C H -0.0952 0.6863 0.5975 0.041 Uiso 1 1 calc R
C24 C 0.1603(3) 0.6580(2) 0.65105(12) 0.0231(6) Uani 1 1 d .
H24A H 0.2522 0.6882 0.6637 0.035 Uiso 1 1 calc R
H24B H 0.1643 0.5769 0.6518 0.035 Uiso 1 1 calc R
H24C H 0.1001 0.6837 0.6833 0.035 Uiso 1 1 calc R
C25 C 0.1033(3) 0.8207(2) 0.57941(14) 0.0280(6) Uani 1 1 d .
H25A H 0.0452 0.8485 0.6120 0.042 Uiso 1 1 calc R
H25B H 0.0668 0.8457 0.5338 0.042 Uiso 1 1 calc R
H25C H 0.1964 0.8490 0.5911 0.042 Uiso 1 1 calc R
C31 C 0.1618(2) 0.5851(2) 0.31766(13) 0.0213(6) Uani 1 1 d .
C32 C 0.3006(2) 0.5266(2) 0.33457(12) 0.0210(5) Uani 1 1 d .
H32A H 0.3496 0.5616 0.3757 0.025 Uiso 1 1 calc R
H32B H 0.2831 0.4485 0.3460 0.025 Uiso 1 1 calc R
C33 C 0.3264(3) 0.4712(3) 0.21783(13) 0.0341(7) Uani 1 1 d .
H33A H 0.2458 0.5139 0.1991 0.051 Uiso 1 1 calc R
H33B H 0.2983 0.3963 0.2291 0.051 Uiso 1 1 calc R
H33C H 0.3907 0.4668 0.1843 0.051 Uiso 1 1 calc R
C34 C 0.5208(2) 0.4627(2) 0.30619(13) 0.0267(6) Uani 1 1 d .
H34A H 0.4958 0.3864 0.3160 0.040 Uiso 1 1 calc R
H34B H 0.5661 0.4974 0.3476 0.040 Uiso 1 1 calc R
H34C H 0.5831 0.4624 0.2717 0.040 Uiso 1 1 calc R
C35 C 0.4373(3) 0.6427(2) 0.26575(14) 0.0295(6) Uani 1 1 d .
H35A H 0.4990 0.6407 0.2310 0.044 Uiso 1 1 calc R
H35B H 0.4846 0.6761 0.3071 0.044 Uiso 1 1 calc R
H35C H 0.3564 0.6870 0.2494 0.044 Uiso 1 1 calc R
N1 N 0.10542(19) 0.69652(17) 0.58130(10) 0.0209(5) Uani 1 1 d .
N2 N 0.3942(2) 0.52703(17) 0.28059(10) 0.0212(5) Uani 1 1 d .
O1 O 0.38367(18) 0.13584(15) 0.06737(9) 0.0320(5) Uani 1 1 d .
H1 H 0.4482 0.1523 0.0455 0.048 Uiso 1 1 calc R
O2 O 0.17348(18) 0.11300(14) 0.13622(9) 0.0279(4) Uani 1 1 d .
H2 H 0.0920 0.1059 0.1436 0.042 Uiso 1 1 calc R
O11 O 0.35094(17) 0.23799(14) 0.36726(9) 0.0255(4) Uani 1 1 d .
H11 H 0.4280 0.2413 0.3907 0.038 Uiso 1 1 calc R
O12 O 0.11631(17) 0.19786(14) 0.29017(9) 0.0255(4) Uani 1 1 d .
H12 H 0.0424 0.1763 0.2684 0.038 Uiso 1 1 calc R
O21 O 0.38648(19) 0.66252(18) 0.47966(10) 0.0406(5) Uani 1 1 d .
O22 O 0.39089(17) 0.74315(15) 0.58101(9) 0.0291(4) Uani 1 1 d .
O31 O 0.08635(17) 0.57250(15) 0.36241(9) 0.0300(4) Uani 1 1 d .
O32 O 0.13506(17) 0.63829(15) 0.26361(9) 0.0274(4) Uani 1 1 d .

loop_
_atom_site_aniso_label
_atom_site_aniso_U_11
_atom_site_aniso_U_22
_atom_site_aniso_U_33
_atom_site_aniso_U_23
_atom_site_aniso_U_13
_atom_site_aniso_U_12
C1 0.0194(12) 0.0311(15) 0.0166(12) -0.0012(11) -0.0010(10) -0.0001(11)
C2 0.0219(13) 0.0265(14) 0.0147(12) -0.0009(11) 0.0006(10) -0.0034(10)
C3 0.0228(13) 0.0292(14) 0.0179(13) -0.0043(11) 0.0053(10) -0.0019(11)
C4 0.0298(14) 0.0231(14) 0.0252(14) -0.0020(11) 0.0022(12) 0.0017(11)
C5 0.0335(15) 0.0284(15) 0.0212(13) 0.0007(11) 0.0021(12) -0.0062(12)
C6 0.0217(13) 0.0352(15) 0.0174(13) -0.0002(12) 0.0032(10) -0.0064(11)
C11 0.0218(13) 0.0260(14) 0.0152(12) -0.0039(11) 0.0049(10) -0.0051(10)
C12 0.0190(12) 0.0278(14) 0.0167(12) -0.0022(11) 0.0053(10) 0.0016(10)
C13 0.0180(12) 0.0309(15) 0.0240(13) -0.0056(12) 0.0031(11) -0.0027(10)
C14 0.0262(14) 0.0270(14) 0.0286(14) -0.0038(12) 0.0089(12) -0.0035(11)
C15 0.0269(14) 0.0274(15) 0.0248(14) 0.0014(12) 0.0071(11) 0.0046(11)
C16 0.0184(12) 0.0321(15) 0.0185(12) -0.0012(11) 0.0024(10) 0.0008(11)
C21 0.0203(13) 0.0292(14) 0.0254(14) 0.0016(12) 0.0024(11) -0.0002(11)
C22 0.0209(13) 0.0318(15) 0.0179(13) -0.0046(11) 0.0053(10) -0.0034(11)
C23 0.0174(13) 0.0433(17) 0.0211(13) 0.0041(12) 0.0018(11) -0.0038(11)
C24 0.0270(13) 0.0244(14) 0.0176(13) 0.0012(11) 0.0012(11) 0.0024(11)
C25 0.0322(15) 0.0246(14) 0.0279(14) 0.0052(12) 0.0061(12) 0.0054(11)
C31 0.0195(13) 0.0202(13) 0.0239(14) -0.0024(11) 0.0017(11) -0.0009(10)
C32 0.0203(12) 0.0244(13) 0.0183(12) 0.0020(11) 0.0025(10) 0.0014(10)
C33 0.0307(15) 0.0479(18) 0.0230(14) -0.0123(13) 0.0006(12) 0.0023(13)
C34 0.0217(13) 0.0320(15) 0.0264(14) -0.0001(12) 0.0033(11) 0.0058(11)
C35 0.0274(14) 0.0309(15) 0.0309(15) 0.0091(13) 0.0063(12) 0.0013(11)
N1 0.0193(11) 0.0250(11) 0.0180(10) 0.0016(9) 0.0013(9) -0.0005(8)
N2 0.0195(10) 0.0257(11) 0.0185(10) 0.0000(9) 0.0026(9) 0.0010(9)
O1 0.0251(10) 0.0399(11) 0.0336(11) 0.0102(9) 0.0139(8) 0.0087(8)
O2 0.0249(9) 0.0281(10) 0.0329(10) 0.0068(8) 0.0120(8) 0.0016(8)
O11 0.0213(9) 0.0268(10) 0.0270(10) -0.0019(8) -0.0025(8) -0.0046(7)
O12 0.0208(9) 0.0284(10) 0.0257(10) -0.0029(8) -0.0023(7) -0.0003(7)
O21 0.0267(11) 0.0630(14) 0.0350(11) -0.0169(11) 0.0146(9) -0.0105(9)
O22 0.0222(9) 0.0362(11) 0.0280(10) -0.0063(9) -0.0002(8) -0.0060(8)
O31 0.0242(10) 0.0371(11) 0.0310(10) 0.0047(9) 0.0126(8) 0.0048(8)
O32 0.0211(9) 0.0342(11) 0.0262(10) 0.0068(9) 0.0001(8) 0.0027(8)

loop_
_atom_type_symbol
_atom_type_description
_atom_type_scat_dispersion_real
_atom_type_scat_dispersion_imag
_atom_type_scat_source
C C 0.0181 0.0091 'International Tables Vol C Tables 4.2.6.8 and 6.1.1.4'
H H 0.0000 0.0000 'International Tables Vol C Tables 4.2.6.8 and 6.1.1.4'
N N 0.0311 0.0180 'International Tables Vol C Tables 4.2.6.8 and 6.1.1.4'
O O 0.0492 0.0322 'International Tables Vol C Tables 4.2.6.8 and 6.1.1.4'

loop_
_geom_angle_atom_site_label_1
_geom_angle_atom_site_label_2
_geom_angle_atom_site_label_3
_geom_angle
O1 C1 C6 123.5(2)
O1 C1 C2 116.9(2)
C6 C1 C2 119.6(2)
O2 C2 C3 122.9(2)
O2 C2 C1 117.6(2)
C3 C2 C1 119.5(2)
C2 C3 C4 120.6(2)
C2 C3 H3 119.7
C4 C3 H3 119.7
C5 C4 C3 120.0(2)
C5 C4 H4 120.0
C3 C4 H4 120.0
C4 C5 C6 119.8(2)
C4 C5 H5 120.1
C6 C5 H5 120.1
C1 C6 C5 120.5(2)
C1 C6 H6 119.8
C5 C6 H6 119.8
O11 C11 C16 123.3(2)
O11 C11 C12 117.2(2)
C16 C11 C12 119.4(2)
O12 C12 C13 123.6(2)
O12 C12 C11 117.2(2)
C13 C12 C11 119.2(2)
C12 C13 C14 120.9(2)
C12 C13 H13 119.5
C14 C13 H13 119.5
C15 C14 C13 119.8(2)
C15 C14 H14 120.1
C13 C14 H14 120.1
C14 C15 C16 119.5(2)
C14 C15 H15 120.3
C16 C15 H15 120.3
C11 C16 C15 121.0(2)
C11 C16 H16 119.5
C15 C16 H16 119.5
O21 C21 O22 128.0(2)
O21 C21 C22 112.3(2)
O22 C21 C22 119.6(2)
N1 C22 C21 117.5(2)
N1 C22 H22A 107.9
C21 C22 H22A 107.9
N1 C22 H22B 107.9
C21 C22 H22B 107.9
H22A C22 H22B 107.2
N1 C23 H23A 109.5
N1 C23 H23B 109.5
H23A C23 H23B 109.5
N1 C23 H23C 109.5
H23A C23 H23C 109.5
H23B C23 H23C 109.5
N1 C24 H24A 109.5
N1 C24 H24B 109.5
H24A C24 H24B 109.5
N1 C24 H24C 109.5
H24A C24 H24C 109.5
H24B C24 H24C 109.5
N1 C25 H25A 109.5
N1 C25 H25B 109.5
H25A C25 H25B 109.5
N1 C25 H25C 109.5
H25A C25 H25C 109.5
H25B C25 H25C 109.5
O31 C31 O32 127.0(2)
O31 C31 C32 112.7(2)
O32 C31 C32 120.4(2)
N2 C32 C31 116.95(19)
N2 C32 H32A 108.1
C31 C32 H32A 108.1
N2 C32 H32B 108.1
C31 C32 H32B 108.1
H32A C32 H32B 107.3
N2 C33 H33A 109.5
N2 C33 H33B 109.5
H33A C33 H33B 109.5
N2 C33 H33C 109.5
H33A C33 H33C 109.5
H33B C33 H33C 109.5
N2 C34 H34A 109.5
N2 C34 H34B 109.5
H34A C34 H34B 109.5
N2 C34 H34C 109.5
H34A C34 H34C 109.5
H34B C34 H34C 109.5
N2 C35 H35A 109.5
N2 C35 H35B 109.5
H35A C35 H35B 109.5
N2 C35 H35C 109.5
H35A C35 H35C 109.5
H35B C35 H35C 109.5
C24 N1 C25 109.62(19)
C24 N1 C23 108.60(18)
C25 N1 C23 108.15(19)
C24 N1 C22 111.19(18)
C25 N1 C22 111.26(19)
C23 N1 C22 107.92(19)
C33 N2 C35 111.2(2)
C33 N2 C34 108.2(2)
C35 N2 C34 107.67(19)
C33 N2 C32 110.17(19)
C35 N2 C32 111.09(19)
C34 N2 C32 108.40(18)
C1 O1 H1 109.5
C2 O2 H2 109.5
C11 O11 H11 109.5
C12 O12 H12 109.5

loop_
_geom_bond_atom_site_label_1
_geom_bond_atom_site_label_2
_geom_bond_distance
C1 O1 1.361(3)
C1 C6 1.387(4)
C1 C2 1.398(3)
C2 O2 1.363(3)
C2 C3 1.386(4)
C3 C4 1.386(4)
C3 H3 0.9500
C4 C5 1.381(4)
C4 H4 0.9500
C5 C6 1.391(4)
C5 H5 0.9500
C6 H6 0.9500
C11 O11 1.365(3)
C11 C16 1.385(3)
C11 C12 1.404(3)
C12 O12 1.364(3)
C12 C13 1.388(3)
C13 C14 1.391(4)
C13 H13 0.9500
C14 C15 1.386(4)
C14 H14 0.9500
C15 C16 1.393(4)
C15 H15 0.9500
C16 H16 0.9500
C21 O21 1.239(3)
C21 O22 1.249(3)
C21 C22 1.536(3)
C22 N1 1.509(3)
C22 H22A 0.9900
C22 H22B 0.9900
C23 N1 1.505(3)
C23 H23A 0.9800
C23 H23B 0.9800
C23 H23C 0.9800
C24 N1 1.498(3)
C24 H24A 0.9800
C24 H24B 0.9800
C24 H24C 0.9800
C25 N1 1.499(3)
C25 H25A 0.9800
C25 H25B 0.9800
C25 H25C 0.9800
C31 O31 1.243(3)
C31 O32 1.252(3)
C31 C32 1.539(3)
C32 N2 1.506(3)
C32 H32A 0.9900
C32 H32B 0.9900
C33 N2 1.500(3)
C33 H33A 0.9800
C33 H33B 0.9800
C33 H33C 0.9800
C34 N2 1.502(3)
C34 H34A 0.9800
C34 H34B 0.9800
C34 H34C 0.9800
C35 N2 1.500(3)
C35 H35A 0.9800
C35 H35B 0.9800
C35 H35C 0.9800
O1 H1 0.8400
O2 H2 0.8400
O11 H11 0.8400
O12 H12 0.8400

loop_
_geom_hbond_atom_site_label_D
_geom_hbond_atom_site_label_H
_geom_hbond_atom_site_label_A
_geom_hbond_distance_DH
_geom_hbond_distance_HA
_geom_hbond_distance_DA
_geom_hbond_angle_DHA
_geom_hbond_site_symmetry_A
O1 H1 O21 0.84 1.77 2.584(2) 161.9 2_645
O2 H2 O31 0.84 1.79 2.614(2) 164.5 2_545
O11 H11 O22 0.84 1.81 2.631(2) 164.2 3_666
O12 H12 O32 0.84 1.84 2.670(2) 168.1 2_545
